data_4344384
loop_
_publ_author_name
'Keszler, D.A.'
'Squattrito, P.J.'
'Brese, N.E.'
'Ibers, J.A.'
'Maoyu, W.'
'Jiaxi, L.'

_publ_section_title
;
 New layered ternary chalcogenides: tantalum palladium sulfide (Ta2 Pd
 S6), tantalum palladium selenide (Ta2 Pd Se6), niobium palladium sulfide
 (Nb2 Pd S6), niobium palladium selenide (Nb2 Pd Se6).
;
_journal_name_full 'Inorganic Chemistry'
_journal_page_first 3063
_journal_page_last 3067
_journal_volume 24
_journal_year 1985
_chemical_formula_sum 'Pd S6 Ta2'
_chemical_name_systematic 'Pd Ta2 S6'
_space_group_IT_number 12
_symmetry_space_group_name_Hall '-C 2y'
_symmetry_space_group_name_H-M 'C 1 2/m 1'
_cell_angle_alpha 90
_cell_angle_beta 115.68
_cell_angle_gamma 90
_cell_formula_units_Z 2
_cell_length_a 11.787
_cell_length_b 3.272
_cell_length_c 9.971
_cell_volume 346.569
_citation_journal_id_ASTM INOCAJ
_cod_data_source_file Keszler_INOCAJ_1985_497.cif
_cod_data_source_block Pd1S6Ta2
_cod_original_cell_volume 346.5693
_cod_original_formula_sum 'Pd1 S6 Ta2'
_cod_database_code 4344384

loop_
_symmetry_equiv_pos_as_xyz
x,y,z
-x,y,-z
-x,-y,-z
x,-y,z
x+1/2,y+1/2,z
-x+1/2,y+1/2,-z
-x+1/2,-y+1/2,-z
x+1/2,-y+1/2,z

loop_
_atom_site_label
_atom_site_type_symbol
_atom_site_fract_x
_atom_site_fract_y
_atom_site_fract_z
_atom_site_occupancy
_atom_site_U_iso_or_equiv
S1 S 0.01129 0 0.24104 1 0.0
Pd1 Pd 0 0 0 1 0.0
S3 S 0.78096 0 0.87278 1 0.0
Ta1 Ta 0.31514 0 0.70633 1 0.0
S2 S 0.34127 0 0.46009 1 0.0
